data_1572175
loop_
_publ_author_name
'Delano, 4th, Francis'
'Benner, Florian'
'Jang, Seoyun'
'Greer, Samuel M.'
'Demir, Selvan'

_publ_section_title
;
 Construction of intermolecular &#x3c3;-hole interactions in rare earth
 metallocene complexes using a 2,3,4,5-tetraiodopyrrolyl anion.
;
_journal_issue 33
_journal_name_full 'Chemical science'
_journal_page_first 13389
_journal_page_last 13404
_journal_paper_doi 10.1039/d4sc03786c
_journal_volume 15
_journal_year 2024
_chemical_formula_moiety 'C24 H30 Dy I4 N, C H2 Cl2'
_chemical_formula_sum 'C25 H32 Cl2 Dy I4 N'
_chemical_formula_weight 1087.51
_space_group_crystal_system monoclinic
_space_group_IT_number 14
_space_group_name_Hall '-P 2ybc'
_space_group_name_H-M_alt 'P 1 21/c 1'
_atom_sites_solution_hydrogens geom
_atom_sites_solution_primary dual
_audit_creation_date 2023-07-10
_audit_creation_method
;
Olex2 1.5
(compiled 2023.03.06 svn.rbb2c1857 for OlexSys, GUI svn.r6748)
;
_audit_update_record
;
2024-04-22 deposited with the CCDC.	2024-07-25 downloaded from the CCDC.
;
_cell_angle_alpha 90
_cell_angle_beta 101.444(2)
_cell_angle_gamma 90
_cell_formula_units_Z 4
_cell_length_a 10.3100(2)
_cell_length_b 14.2475(2)
_cell_length_c 21.2431(4)
_cell_measurement_reflns_used 22638
_cell_measurement_temperature 100.01(10)
_cell_measurement_theta_max 31.8950
_cell_measurement_theta_min 2.8590
_cell_volume 3058.40(10)
_computing_cell_refinement 'CrysAlisPro 1.171.42.93a (Rigaku OD, 2023)'
_computing_data_collection 'CrysAlisPro 1.171.42.93a (Rigaku OD, 2023)'
_computing_data_reduction 'CrysAlisPro 1.171.42.93a (Rigaku OD, 2023)'
_computing_molecular_graphics 'Olex2 1.5 (Dolomanov et al., 2009)'
_computing_publication_material 'Olex2 1.5 (Dolomanov et al., 2009)'
_computing_structure_refinement 'SHELXL 2018/3 (Sheldrick, 2015)'
_computing_structure_solution 'SHELXT 2018/2 (Sheldrick, 2018)'
_diffrn_ambient_temperature 100.01(10)
_diffrn_detector 'Hybrid Pixel Array Detector'
_diffrn_detector_area_resol_mean 10.0000
_diffrn_detector_type HyPix
_diffrn_measured_fraction_theta_full 0.999
_diffrn_measured_fraction_theta_max 0.839
_diffrn_measurement_details
;
List of Runs (angles in degrees, time in seconds):

  # Type    Start    End  Width  t~exp~   \w     \q     \k     \f   Frames
#--------------------------------------------------------------------------
  1  \w      4.00  29.00   0.50    1.50    --    6.58 -78.00 129.00   50
  2  \w    -39.00 -12.00   0.50    1.50    --   -7.98 -78.00 129.00   54
  3  \w    -28.00  19.00   0.50    1.50    --   -7.98  78.00-104.00   94
  4  \w      0.00  35.00   0.50    1.50    --    6.58 -99.00 120.00   70
  5  \w      6.00  39.00   0.50    1.50    --    6.58 -99.00-120.00   66
  6  \w    -11.00  15.00   0.50    1.50    --    6.58 -77.00  60.00   52
  7  \w      2.00  38.00   0.50    1.50    --    6.58  57.00 -90.00   72
  8  \w    -31.00   7.00   0.50    1.50    --   -7.98 -57.00  30.00   76
  9  \w    -23.00  15.00   0.50    1.50    --   -7.98  77.00 -60.00   76
 10  \w    -28.00   7.00   0.50    1.50    --   -7.98 -57.00  60.00   70
 11  \w    -15.00  15.00   0.50    1.50    --   -7.98 -77.00 -30.00   60
;
_diffrn_measurement_device 'four-circle diffractometer'
_diffrn_measurement_device_type 'XtaLAB Synergy, Dualflex, HyPix'
_diffrn_measurement_method '\w scans'
_diffrn_orient_matrix_type 'CrysAlisPro convention (1999,Acta A55,543-557)'
_diffrn_orient_matrix_UB_11 0.0372990000
_diffrn_orient_matrix_UB_12 0.0410624000
_diffrn_orient_matrix_UB_13 0.0100428000
_diffrn_orient_matrix_UB_21 0.0050652000
_diffrn_orient_matrix_UB_22 0.0091144000
_diffrn_orient_matrix_UB_23 -0.0322487000
_diffrn_orient_matrix_UB_31 -0.0592429000
_diffrn_orient_matrix_UB_32 0.0266365000
_diffrn_orient_matrix_UB_33 -0.0044502000
_diffrn_radiation_monochromator mirror
_diffrn_radiation_probe x-ray
_diffrn_radiation_type 'Mo K\a'
_diffrn_radiation_wavelength 0.71073
_diffrn_reflns_av_R_equivalents 0.0544
_diffrn_reflns_av_unetI/netI 0.0425
_diffrn_reflns_Laue_measured_fraction_full 0.999
_diffrn_reflns_Laue_measured_fraction_max 0.839
_diffrn_reflns_limit_h_max 14
_diffrn_reflns_limit_h_min -13
_diffrn_reflns_limit_k_max 20
_diffrn_reflns_limit_k_min -19
_diffrn_reflns_limit_l_max 31
_diffrn_reflns_limit_l_min -28
_diffrn_reflns_number 37524
_diffrn_reflns_point_group_measured_fraction_full 0.999
_diffrn_reflns_point_group_measured_fraction_max 0.839
_diffrn_reflns_theta_full 25.242
_diffrn_reflns_theta_max 31.718
_diffrn_reflns_theta_min 2.471
_diffrn_source 'micro-focus sealed X-ray tube'
_diffrn_source_type 'PhotonJet (Mo) X-ray Source'
_exptl_absorpt_coefficient_mu 6.671
_exptl_absorpt_correction_T_max 1.000
_exptl_absorpt_correction_T_min 0.218
_exptl_absorpt_correction_type gaussian
_exptl_absorpt_process_details
;
CrysAlisPro 1.171.42.93a (Rigaku Oxford Diffraction, 2023)
Numerical absorption correction based on gaussian integration over
a multifaceted crystal model
Empirical absorption correction using spherical harmonics,
implemented in SCALE3 ABSPACK scaling algorithm.
;
_exptl_crystal_colour green
_exptl_crystal_colour_primary green
_exptl_crystal_density_diffrn 2.362
_exptl_crystal_description plate
_exptl_crystal_F_000 2004
_exptl_crystal_size_max 0.353
_exptl_crystal_size_mid 0.275
_exptl_crystal_size_min 0.111
_refine_diff_density_max 1.596
_refine_diff_density_min -1.622
_refine_diff_density_rms 0.206
_refine_ls_extinction_method none
_refine_ls_goodness_of_fit_ref 1.046
_refine_ls_hydrogen_treatment constr
_refine_ls_matrix_type full
_refine_ls_number_parameters 317
_refine_ls_number_reflns 8694
_refine_ls_number_restraints 6
_refine_ls_restrained_S_all 1.046
_refine_ls_R_factor_all 0.0380
_refine_ls_R_factor_gt 0.0304
_refine_ls_shift/su_max 0.003
_refine_ls_shift/su_mean 0.000
_refine_ls_structure_factor_coef Fsqd
_refine_ls_weighting_details 'w=1/[\s^2^(Fo^2^)+(0.0382P)^2^+0.2000P] where P=(Fo^2^+2Fc^2^)/3'
_refine_ls_weighting_scheme calc
_refine_ls_wR_factor_gt 0.0713
_refine_ls_wR_factor_ref 0.0749
_reflns_Friedel_coverage 0.000
_reflns_number_gt 7485
_reflns_number_total 8694
_reflns_threshold_expression 'I > 2\s(I)'
_cod_data_source_file d4sc03786c2.cif
_cod_data_source_block Cpstar2DyTIP100K
_cod_depositor_comments 'Adding full bibliography for 1572175--1572199.cif.'
_cod_database_code 1572175
_shelx_shelxl_version_number 2018/3
_chemical_oxdiff_formula C25H32Cl2DyI4N
_shelx_space_group_comment
;
The symmetry employed for this shelxl refinement is uniquely defined
by the following loop, which should always be used as a source of
symmetry information in preference to the above space-group names.
They are only intended as comments.
;
_shelx_estimated_absorpt_t_max 0.525
_shelx_estimated_absorpt_t_min 0.202
_olex2_refinement_description
;
1. Fixed Uiso
 At 1.2 times of:
  All C(H,H,H,H) groups
 At 1.5 times of:
  All C(H,H,H) groups
2. Uiso/Uaniso restraints and constraints
Cl1B \\sim Cl1A: within 2A with sigma of 0.04 and sigma for terminal atoms of
0.08 within 2A
3. Others
 Fixed Sof: Cl1A(0.5) H26C(0.5) H26D(0.5) H26A(0.5) H26B(0.5) Cl1B(0.5)
4.a Secondary CH2 refined with riding coordinates:
 C26(H26C,H26D), C26(H26A,H26B)
4.b Idealised Me refined as rotating group:
 C21(H21A,H21B,H21C), C25(H25A,H25B,H25C), C15(H15A,H15B,H15C), C12(H12A,H12B,
 H12C), C11(H11A,H11B,H11C), C14(H14A,H14B,H14C), C22(H22A,H22B,H22C), C23(H23A,
 H23B,H23C), C13(H13A,H13B,H13C), C24(H24A,H24B,H24C)
;
_olex2_submission_special_instructions 'No special instructions were received'
_oxdiff_exptl_absorpt_empirical_details
;
Empirical correction (ABSPACK) includes:
- Absorption correction using spherical harmonics
- Frame scaling
- Detector area scaling
;
_oxdiff_exptl_absorpt_empirical_full_max 2.475
_oxdiff_exptl_absorpt_empirical_full_min 0.675

loop_
_space_group_symop_operation_xyz
'x, y, z'
'-x, y+1/2, -z+1/2'
'-x, -y, -z'
'x, -y-1/2, z-1/2'

loop_
_atom_site_label
_atom_site_type_symbol
_atom_site_fract_x
_atom_site_fract_y
_atom_site_fract_z
_atom_site_U_iso_or_equiv
_atom_site_adp_type
_atom_site_occupancy
_atom_site_site_symmetry_order
_atom_site_calc_flag
_atom_site_refinement_flags_posn
_atom_site_refinement_flags_adp
_atom_site_refinement_flags_occupancy
_atom_site_disorder_assembly
_atom_site_disorder_group
Dy1 Dy 0.80555(2) 0.71256(2) 0.33990(2) 0.01172(5) Uani 1 1 d . . . . .
I1 I 0.52579(2) 0.61142(2) 0.28380(2) 0.01572(6) Uani 1 1 d . . . . .
I4 I 0.81892(2) 0.93970(2) 0.20192(2) 0.01817(6) Uani 1 1 d . . . . .
I3 I 0.48080(2) 0.93326(2) 0.08132(2) 0.01835(6) Uani 1 1 d . . . . .
I2 I 0.29065(2) 0.71560(2) 0.13193(2) 0.02473(7) Uani 1 1 d . . . . .
Cl2 Cl 0.61137(11) 0.63059(7) 0.08000(5) 0.0308(2) Uani 1 1 d . . . . .
Cl1A Cl 0.6863(9) 0.4450(5) 0.0381(4) 0.075(2) Uani 0.5 1 d . U P A 1
N1 N 0.6767(3) 0.77239(19) 0.24315(14) 0.0140(5) Uani 1 1 d . . . . .
C5 C 0.6666(3) 0.8437(2) 0.19915(17) 0.0139(6) Uani 1 1 d . . . . .
C2 C 0.5593(3) 0.7251(2) 0.22718(17) 0.0147(6) Uani 1 1 d . . . . .
C10 C 0.9586(3) 0.6475(2) 0.26257(16) 0.0148(6) Uani 1 1 d . . . . .
C6 C 0.8862(3) 0.5685(2) 0.27811(17) 0.0150(6) Uani 1 1 d . . . . .
C8 C 1.0299(3) 0.6171(2) 0.37006(18) 0.0194(7) Uani 1 1 d . . . . .
C21 C 0.5187(3) 0.7404(3) 0.42422(19) 0.0207(7) Uani 1 1 d . . . . .
H21A H 0.455924 0.761917 0.386131 0.031 Uiso 1 1 calc R U . . .
H21B H 0.493463 0.765935 0.462883 0.031 Uiso 1 1 calc R U . . .
H21C H 0.517632 0.671629 0.425936 0.031 Uiso 1 1 calc R U . . .
C20 C 0.6876(4) 0.8540(2) 0.38684(17) 0.0169(7) Uani 1 1 d . . . . .
C19 C 0.8258(3) 0.8700(2) 0.40600(17) 0.0167(7) Uani 1 1 d . . . . .
C4 C 0.5460(3) 0.8415(2) 0.15658(17) 0.0158(6) Uani 1 1 d . . . . .
C9 C 1.0453(3) 0.6780(2) 0.31916(19) 0.0192(7) Uani 1 1 d . . . . .
C3 C 0.4750(3) 0.7644(2) 0.17480(17) 0.0157(6) Uani 1 1 d . . . . .
C16 C 0.6561(3) 0.7736(2) 0.42067(17) 0.0147(6) Uani 1 1 d . . . . .
C25 C 0.5898(4) 0.9166(3) 0.34498(19) 0.0248(8) Uani 1 1 d . . . . .
H25A H 0.636075 0.956273 0.318854 0.037 Uiso 1 1 calc R U . . .
H25B H 0.545547 0.956304 0.371950 0.037 Uiso 1 1 calc R U . . .
H25C H 0.523834 0.878107 0.316774 0.037 Uiso 1 1 calc R U . . .
C15 C 0.9513(4) 0.6836(3) 0.19543(19) 0.0255(8) Uani 1 1 d . . . . .
H15A H 0.858372 0.689283 0.173817 0.038 Uiso 1 1 calc R U . . .
H15B H 0.996697 0.639753 0.171576 0.038 Uiso 1 1 calc R U . . .
H15C H 0.993975 0.745251 0.197142 0.038 Uiso 1 1 calc R U . . .
C12 C 0.8863(4) 0.4690(3) 0.3810(2) 0.0276(9) Uani 1 1 d . . . . .
H12A H 0.879372 0.489708 0.424188 0.041 Uiso 1 1 calc R U . . .
H12B H 0.951296 0.418192 0.384166 0.041 Uiso 1 1 calc R U . . .
H12C H 0.799885 0.446412 0.358204 0.041 Uiso 1 1 calc R U . . .
C11 C 0.7995(4) 0.5078(3) 0.2293(2) 0.0267(8) Uani 1 1 d . . . . .
H11A H 0.753484 0.461830 0.251292 0.040 Uiso 1 1 calc R U . . .
H11B H 0.854047 0.474862 0.203438 0.040 Uiso 1 1 calc R U . . .
H11C H 0.734331 0.547068 0.201239 0.040 Uiso 1 1 calc R U . . .
C14 C 1.1482(4) 0.7534(3) 0.3226(2) 0.0314(9) Uani 1 1 d . . . . .
H14A H 1.116882 0.801288 0.290027 0.047 Uiso 1 1 calc R U . . .
H14B H 1.230603 0.725827 0.314669 0.047 Uiso 1 1 calc R U . . .
H14C H 1.164346 0.782199 0.365319 0.047 Uiso 1 1 calc R U . . .
C17 C 0.7749(3) 0.7389(2) 0.45976(17) 0.0155(6) Uani 1 1 d . . . . .
C18 C 0.8795(3) 0.7995(2) 0.45158(17) 0.0151(6) Uani 1 1 d . . . . .
C22 C 0.7849(4) 0.6601(3) 0.50708(19) 0.0232(8) Uani 1 1 d . . . . .
H22A H 0.725882 0.608972 0.488559 0.035 Uiso 1 1 calc R U . . .
H22B H 0.759178 0.682538 0.546446 0.035 Uiso 1 1 calc R U . . .
H22C H 0.876298 0.637068 0.517210 0.035 Uiso 1 1 calc R U . . .
C7 C 0.9299(4) 0.5503(2) 0.34460(18) 0.0188(7) Uani 1 1 d . . . . .
C23 C 1.0150(4) 0.8029(3) 0.4936(2) 0.0242(8) Uani 1 1 d . . . . .
H23A H 1.035324 0.741940 0.514681 0.036 Uiso 1 1 calc R U . . .
H23B H 1.017355 0.851758 0.526267 0.036 Uiso 1 1 calc R U . . .
H23C H 1.080571 0.817049 0.467323 0.036 Uiso 1 1 calc R U . . .
C13 C 1.1211(4) 0.6090(3) 0.4346(2) 0.0340(10) Uani 1 1 d . . . . .
H13A H 1.169119 0.668164 0.444921 0.051 Uiso 1 1 calc R U . . .
H13B H 1.184479 0.558035 0.433504 0.051 Uiso 1 1 calc R U . . .
H13C H 1.069180 0.595479 0.467529 0.051 Uiso 1 1 calc R U . . .
C24 C 0.9027(4) 0.9537(3) 0.3896(2) 0.0239(8) Uani 1 1 d . . . . .
H24A H 0.985660 0.932410 0.378497 0.036 Uiso 1 1 calc R U . . .
H24B H 0.922284 0.995952 0.426710 0.036 Uiso 1 1 calc R U . . .
H24C H 0.849915 0.987214 0.352989 0.036 Uiso 1 1 calc R U . . .
C26 C 0.7070(9) 0.5600(3) 0.0407(4) 0.075(3) Uani 1 1 d . . . . .
H26C H 0.693756 0.582339 -0.004294 0.090 Uiso 0.5 1 calc R U P A 1
H26D H 0.800804 0.572087 0.060434 0.090 Uiso 0.5 1 calc R U P A 1
H26A H 0.679792 0.570578 -0.006165 0.090 Uiso 0.5 1 calc R U P A -1
H26B H 0.800714 0.579418 0.053598 0.090 Uiso 0.5 1 calc R U P A -1
Cl1B Cl 0.6955(7) 0.4426(5) 0.0558(2) 0.0333(12) Uani 0.5 1 d . U P A -1

loop_
_atom_site_aniso_label
_atom_site_aniso_U_11
_atom_site_aniso_U_22
_atom_site_aniso_U_33
_atom_site_aniso_U_23
_atom_site_aniso_U_13
_atom_site_aniso_U_12
Dy1 0.01165(8) 0.01117(8) 0.01148(8) -0.00050(5) 0.00022(6) 0.00165(5)
I1 0.01615(11) 0.01396(11) 0.01664(11) 0.00078(8) 0.00227(8) -0.00381(7)
I4 0.01590(12) 0.01670(11) 0.02154(12) 0.00245(8) 0.00285(9) -0.00388(8)
I3 0.02033(12) 0.01920(11) 0.01475(11) 0.00400(8) 0.00159(9) 0.00582(8)
I2 0.01368(12) 0.02311(13) 0.03274(15) 0.00098(10) -0.00670(10) -0.00288(8)
Cl2 0.0337(5) 0.0339(5) 0.0247(5) 0.0033(4) 0.0053(4) 0.0116(4)
Cl1A 0.041(2) 0.031(3) 0.143(7) -0.029(4) -0.006(4) -0.0008(17)
N1 0.0152(14) 0.0127(13) 0.0136(14) -0.0005(11) 0.0014(11) -0.0029(10)
C5 0.0149(16) 0.0100(14) 0.0166(16) 0.0013(12) 0.0028(13) -0.0002(11)
C2 0.0126(16) 0.0145(15) 0.0170(17) 0.0010(12) 0.0031(13) -0.0007(11)
C10 0.0134(16) 0.0165(16) 0.0140(16) -0.0002(12) 0.0018(12) 0.0024(11)
C6 0.0150(16) 0.0127(15) 0.0175(17) -0.0008(12) 0.0039(13) 0.0012(11)
C8 0.0151(17) 0.0205(17) 0.0211(18) -0.0038(14) 0.0000(14) 0.0110(13)
C21 0.0143(17) 0.0259(18) 0.0220(19) -0.0061(15) 0.0041(14) 0.0003(13)
C20 0.0222(18) 0.0145(15) 0.0144(16) -0.0018(13) 0.0042(13) 0.0042(13)
C19 0.0186(17) 0.0147(15) 0.0174(17) -0.0023(13) 0.0044(13) 0.0018(12)
C4 0.0146(16) 0.0157(16) 0.0174(17) 0.0012(13) 0.0041(13) 0.0019(12)
C9 0.0122(16) 0.0185(17) 0.027(2) -0.0057(14) 0.0031(14) 0.0021(12)
C3 0.0117(16) 0.0170(15) 0.0170(17) -0.0024(13) -0.0006(12) 0.0002(12)
C16 0.0148(16) 0.0120(14) 0.0164(17) -0.0029(12) 0.0011(13) 0.0028(11)
C25 0.030(2) 0.0217(18) 0.0212(19) 0.0005(15) 0.0023(16) 0.0150(15)
C15 0.027(2) 0.028(2) 0.023(2) 0.0029(16) 0.0100(16) 0.0077(15)
C12 0.034(2) 0.0206(18) 0.031(2) 0.0117(16) 0.0150(18) 0.0111(16)
C11 0.0194(19) 0.0253(19) 0.035(2) -0.0147(17) 0.0054(16) -0.0033(14)
C14 0.0177(19) 0.032(2) 0.045(3) -0.0096(19) 0.0084(18) -0.0026(16)
C17 0.0171(16) 0.0155(15) 0.0135(16) -0.0018(13) 0.0020(13) 0.0004(12)
C18 0.0158(16) 0.0150(15) 0.0139(16) -0.0033(12) 0.0017(13) 0.0007(12)
C22 0.027(2) 0.0213(18) 0.0218(19) 0.0061(15) 0.0053(15) 0.0037(14)
C7 0.0201(18) 0.0160(16) 0.0214(18) 0.0058(14) 0.0066(14) 0.0083(13)
C23 0.0190(19) 0.030(2) 0.0217(19) -0.0083(16) 0.0001(15) -0.0009(14)
C13 0.036(2) 0.037(2) 0.023(2) -0.0067(18) -0.0087(17) 0.0218(18)
C24 0.030(2) 0.0169(17) 0.026(2) -0.0045(15) 0.0075(16) -0.0054(14)
C26 0.145(7) 0.030(3) 0.080(5) 0.019(3) 0.094(5) 0.024(3)
Cl1B 0.049(3) 0.0216(16) 0.0342(15) 0.0067(12) 0.0212(17) 0.0068(16)

loop_
_atom_type_symbol
_atom_type_description
_atom_type_scat_dispersion_real
_atom_type_scat_dispersion_imag
_atom_type_scat_source
C C 0.0033 0.0016 'International Tables Vol C Tables 4.2.6.8 and 6.1.1.4'
H H 0.0000 0.0000 'International Tables Vol C Tables 4.2.6.8 and 6.1.1.4'
Cl Cl 0.1484 0.1585 'International Tables Vol C Tables 4.2.6.8 and 6.1.1.4'
Dy Dy -0.1892 4.4098 'International Tables Vol C Tables 4.2.6.8 and 6.1.1.4'
I I -0.4742 1.8119 'International Tables Vol C Tables 4.2.6.8 and 6.1.1.4'
N N 0.0061 0.0033 'International Tables Vol C Tables 4.2.6.8 and 6.1.1.4'

loop_
_exptl_crystal_face_index_h
_exptl_crystal_face_index_k
_exptl_crystal_face_index_l
_exptl_crystal_face_perp_dist
-1 -1 0 0.1241
-1 1 0 0.1231
1 1 0 0.1293
1 -1 0 0.1498
0 0 -1 0.0585
0 0 1 0.0528
-1 1 2 0.0993
1 -1 -2 0.1399
1 -1 1 0.1333
0 1 2 0.0924
2 -1 1 0.1448
0 1 -2 0.0988
-1 0 -2 0.1081
-1 0 2 0.1036
-6 7 -22 0.0941

loop_
_geom_angle_atom_site_label_1
_geom_angle_atom_site_label_2
_geom_angle_atom_site_label_3
_geom_angle
_geom_angle_site_symmetry_1
_geom_angle_site_symmetry_3
_geom_angle_publ_flag
N1 Dy1 I1 62.34(6) . . ?
N1 Dy1 C10 83.62(10) . . ?
N1 Dy1 C6 91.48(10) . . ?
N1 Dy1 C8 134.87(11) . . ?
N1 Dy1 C20 80.38(10) . . ?
N1 Dy1 C19 97.32(10) . . ?
N1 Dy1 C9 107.69(11) . . ?
N1 Dy1 C16 98.31(10) . . ?
N1 Dy1 C17 128.86(10) . . ?
N1 Dy1 C18 128.27(10) . . ?
N1 Dy1 C7 122.16(11) . . ?
C10 Dy1 I1 102.26(7) . . ?
C10 Dy1 C16 177.98(10) . . ?
C6 Dy1 I1 79.48(7) . . ?
C6 Dy1 C10 31.11(10) . . ?
C6 Dy1 C16 147.83(10) . . ?
C8 Dy1 I1 122.17(8) . . ?
C8 Dy1 C10 51.27(11) . . ?
C8 Dy1 C6 51.63(11) . . ?
C8 Dy1 C16 126.82(11) . . ?
C8 Dy1 C17 96.02(11) . . ?
C8 Dy1 C18 86.63(11) . . ?
C20 Dy1 I1 92.02(8) . . ?
C20 Dy1 C10 150.51(11) . . ?
C20 Dy1 C6 170.32(11) . . ?
C20 Dy1 C8 138.02(11) . . ?
C20 Dy1 C16 31.05(10) . . ?
C20 Dy1 C17 51.69(11) . . ?
C20 Dy1 C18 51.64(11) . . ?
C19 Dy1 I1 123.16(8) . . ?
C19 Dy1 C10 129.21(11) . . ?
C19 Dy1 C6 157.25(11) . . ?
C19 Dy1 C8 109.59(11) . . ?
C19 Dy1 C20 31.20(11) . . ?
C19 Dy1 C9 105.66(11) . . ?
C19 Dy1 C16 51.26(10) . . ?
C19 Dy1 C17 51.64(11) . . ?
C19 Dy1 C18 31.36(10) . . ?
C19 Dy1 C7 137.79(12) . . ?
C9 Dy1 I1 130.64(8) . . ?
C9 Dy1 C10 30.98(11) . . ?
C9 Dy1 C6 51.59(11) . . ?
C9 Dy1 C8 31.13(12) . . ?
C9 Dy1 C20 135.99(11) . . ?
C9 Dy1 C16 147.84(11) . . ?
C9 Dy1 C17 118.67(11) . . ?
C9 Dy1 C18 97.12(11) . . ?
C16 Dy1 I1 78.21(7) . . ?
C17 Dy1 I1 98.60(7) . . ?
C17 Dy1 C10 147.13(10) . . ?
C17 Dy1 C6 133.77(10) . . ?
C17 Dy1 C16 31.06(10) . . ?
C18 Dy1 I1 127.98(7) . . ?
C18 Dy1 C10 127.94(10) . . ?
C18 Dy1 C6 137.77(11) . . ?
C18 Dy1 C16 51.14(10) . . ?
C18 Dy1 C17 31.02(10) . . ?
C7 Dy1 I1 90.84(8) . . ?
C7 Dy1 C10 51.26(11) . . ?
C7 Dy1 C6 31.09(11) . . ?
C7 Dy1 C8 31.36(11) . . ?
C7 Dy1 C20 155.40(11) . . ?
C7 Dy1 C9 51.59(11) . . ?
C7 Dy1 C16 126.87(11) . . ?
C7 Dy1 C17 103.73(11) . . ?
C7 Dy1 C18 108.95(11) . . ?
C2 I1 Dy1 68.22(9) . . ?
C5 N1 Dy1 144.2(2) . . ?
C2 N1 Dy1 110.7(2) . . ?
C2 N1 C5 104.6(3) . . ?
N1 C5 I4 121.0(2) . . ?
N1 C5 C4 111.4(3) . . ?
C4 C5 I4 127.6(2) . . ?
N1 C2 I1 118.6(2) . . ?
N1 C2 C3 112.5(3) . . ?
C3 C2 I1 128.8(2) . . ?
C6 C10 Dy1 74.33(19) . . ?
C6 C10 C15 124.0(3) . . ?
C9 C10 Dy1 73.81(19) . . ?
C9 C10 C6 108.5(3) . . ?
C9 C10 C15 127.2(3) . . ?
C15 C10 Dy1 122.8(2) . . ?
C10 C6 Dy1 74.57(18) . . ?
C10 C6 C11 124.2(3) . . ?
C11 C6 Dy1 125.7(2) . . ?
C7 C6 Dy1 73.62(19) . . ?
C7 C6 C10 107.3(3) . . ?
C7 C6 C11 127.6(3) . . ?
C9 C8 Dy1 74.15(19) . . ?
C9 C8 C7 107.5(3) . . ?
C9 C8 C13 126.6(4) . . ?
C7 C8 Dy1 73.78(19) . . ?
C7 C8 C13 124.6(4) . . ?
C13 C8 Dy1 128.1(2) . . ?
H21A C21 H21B 109.5 . . ?
H21A C21 H21C 109.5 . . ?
H21B C21 H21C 109.5 . . ?
C16 C21 H21A 109.5 . . ?
C16 C21 H21B 109.5 . . ?
C16 C21 H21C 109.5 . . ?
C19 C20 Dy1 73.78(19) . . ?
C19 C20 C16 107.5(3) . . ?
C19 C20 C25 126.4(3) . . ?
C16 C20 Dy1 75.28(18) . . ?
C16 C20 C25 125.7(3) . . ?
C25 C20 Dy1 122.3(2) . . ?
C20 C19 Dy1 75.02(19) . . ?
C20 C19 C18 108.3(3) . . ?
C20 C19 C24 127.1(3) . . ?
C18 C19 Dy1 75.04(19) . . ?
C18 C19 C24 124.1(3) . . ?
C24 C19 Dy1 122.7(2) . . ?
C5 C4 I3 126.9(2) . . ?
C5 C4 C3 106.6(3) . . ?
C3 C4 I3 126.5(3) . . ?
C10 C9 Dy1 75.21(19) . . ?
C10 C9 C8 108.2(3) . . ?
C10 C9 C14 125.5(4) . . ?
C8 C9 Dy1 74.73(19) . . ?
C8 C9 C14 125.8(4) . . ?
C14 C9 Dy1 122.3(2) . . ?
C2 C3 I2 126.5(3) . . ?
C2 C3 C4 104.9(3) . . ?
C4 C3 I2 128.5(3) . . ?
C21 C16 Dy1 126.6(2) . . ?
C20 C16 Dy1 73.67(19) . . ?
C20 C16 C21 126.0(3) . . ?
C20 C16 C17 108.5(3) . . ?
C17 C16 Dy1 73.90(19) . . ?
C17 C16 C21 124.7(3) . . ?
C20 C25 H25A 109.5 . . ?
C20 C25 H25B 109.5 . . ?
C20 C25 H25C 109.5 . . ?
H25A C25 H25B 109.5 . . ?
H25A C25 H25C 109.5 . . ?
H25B C25 H25C 109.5 . . ?
C10 C15 H15A 109.5 . . ?
C10 C15 H15B 109.5 . . ?
C10 C15 H15C 109.5 . . ?
H15A C15 H15B 109.5 . . ?
H15A C15 H15C 109.5 . . ?
H15B C15 H15C 109.5 . . ?
H12A C12 H12B 109.5 . . ?
H12A C12 H12C 109.5 . . ?
H12B C12 H12C 109.5 . . ?
C7 C12 H12A 109.5 . . ?
C7 C12 H12B 109.5 . . ?
C7 C12 H12C 109.5 . . ?
C6 C11 H11A 109.5 . . ?
C6 C11 H11B 109.5 . . ?
C6 C11 H11C 109.5 . . ?
H11A C11 H11B 109.5 . . ?
H11A C11 H11C 109.5 . . ?
H11B C11 H11C 109.5 . . ?
C9 C14 H14A 109.5 . . ?
C9 C14 H14B 109.5 . . ?
C9 C14 H14C 109.5 . . ?
H14A C14 H14B 109.5 . . ?
H14A C14 H14C 109.5 . . ?
H14B C14 H14C 109.5 . . ?
C16 C17 Dy1 75.0(2) . . ?
C16 C17 C22 126.0(3) . . ?
C18 C17 Dy1 74.37(19) . . ?
C18 C17 C16 107.7(3) . . ?
C18 C17 C22 125.9(3) . . ?
C22 C17 Dy1 122.2(2) . . ?
C19 C18 Dy1 73.60(19) . . ?
C19 C18 C23 124.8(3) . . ?
C17 C18 Dy1 74.61(19) . . ?
C17 C18 C19 108.0(3) . . ?
C17 C18 C23 125.9(3) . . ?
C23 C18 Dy1 128.0(2) . . ?
C17 C22 H22A 109.5 . . ?
C17 C22 H22B 109.5 . . ?
C17 C22 H22C 109.5 . . ?
H22A C22 H22B 109.5 . . ?
H22A C22 H22C 109.5 . . ?
H22B C22 H22C 109.5 . . ?
C6 C7 Dy1 75.29(18) . . ?
C6 C7 C8 108.5(3) . . ?
C6 C7 C12 125.6(4) . . ?
C8 C7 Dy1 74.87(19) . . ?
C8 C7 C12 125.7(4) . . ?
C12 C7 Dy1 120.0(2) . . ?
C18 C23 H23A 109.5 . . ?
C18 C23 H23B 109.5 . . ?
C18 C23 H23C 109.5 . . ?
H23A C23 H23B 109.5 . . ?
H23A C23 H23C 109.5 . . ?
H23B C23 H23C 109.5 . . ?
C8 C13 H13A 109.5 . . ?
C8 C13 H13B 109.5 . . ?
C8 C13 H13C 109.5 . . ?
H13A C13 H13B 109.5 . . ?
H13A C13 H13C 109.5 . . ?
H13B C13 H13C 109.5 . . ?
C19 C24 H24A 109.5 . . ?
C19 C24 H24B 109.5 . . ?
C19 C24 H24C 109.5 . . ?
H24A C24 H24B 109.5 . . ?
H24A C24 H24C 109.5 . . ?
H24B C24 H24C 109.5 . . ?
Cl2 C26 H26C 107.2 . . ?
Cl2 C26 H26D 107.2 . . ?
Cl2 C26 H26A 108.7 . . ?
Cl2 C26 H26B 108.7 . . ?
Cl1A C26 Cl2 120.6(4) . . ?
Cl1A C26 H26C 107.2 . . ?
Cl1A C26 H26D 107.2 . . ?
Cl1A C26 H26A 96.3 . . ?
Cl1A C26 H26B 113.5 . . ?
Cl1A C26 Cl1B 12.4(4) . . ?
H26C C26 H26D 106.8 . . ?
H26C C26 H26A 12.7 . . ?
H26C C26 H26B 96.8 . . ?
H26D C26 H26A 117.3 . . ?
H26D C26 H26B 10.4 . . ?
H26A C26 H26B 107.6 . . ?
Cl1B C26 Cl2 114.2(3) . . ?
Cl1B C26 H26C 119.6 . . ?
Cl1B C26 H26D 100.9 . . ?
Cl1B C26 H26A 108.7 . . ?
Cl1B C26 H26B 108.7 . . ?

loop_
_geom_bond_atom_site_label_1
_geom_bond_atom_site_label_2
_geom_bond_distance
_geom_bond_site_symmetry_2
_geom_bond_publ_flag
Dy1 I1 3.2330(3) . ?
Dy1 N1 2.373(3) . ?
Dy1 C10 2.660(3) . ?
Dy1 C6 2.657(3) . ?
Dy1 C8 2.650(3) . ?
Dy1 C20 2.648(3) . ?
Dy1 C19 2.632(3) . ?
Dy1 C9 2.642(3) . ?
Dy1 C16 2.669(3) . ?
Dy1 C17 2.654(3) . ?
Dy1 C18 2.651(3) . ?
Dy1 C7 2.636(3) . ?
I1 C2 2.087(3) . ?
I4 C5 2.075(3) . ?
I3 C4 2.072(3) . ?
I2 C3 2.059(3) . ?
Cl2 C26 1.735(5) . ?
Cl1A C26 1.652(9) . ?
N1 C5 1.371(4) . ?
N1 C2 1.368(4) . ?
C5 C4 1.385(5) . ?
C2 C3 1.386(5) . ?
C10 C6 1.426(5) . ?
C10 C9 1.416(5) . ?
C10 C15 1.504(5) . ?
C6 C11 1.502(5) . ?
C6 C7 1.418(5) . ?
C8 C9 1.420(5) . ?
C8 C7 1.428(5) . ?
C8 C13 1.506(5) . ?
C21 H21A 0.9800 . ?
C21 H21B 0.9800 . ?
C21 H21C 0.9800 . ?
C21 C16 1.510(5) . ?
C20 C19 1.420(5) . ?
C20 C16 1.423(5) . ?
C20 C25 1.499(5) . ?
C19 C18 1.428(5) . ?
C19 C24 1.511(5) . ?
C4 C3 1.415(5) . ?
C9 C14 1.501(5) . ?
C16 C17 1.425(5) . ?
C25 H25A 0.9800 . ?
C25 H25B 0.9800 . ?
C25 H25C 0.9800 . ?
C15 H15A 0.9800 . ?
C15 H15B 0.9800 . ?
C15 H15C 0.9800 . ?
C12 H12A 0.9800 . ?
C12 H12B 0.9800 . ?
C12 H12C 0.9800 . ?
C12 C7 1.509(5) . ?
C11 H11A 0.9800 . ?
C11 H11B 0.9800 . ?
C11 H11C 0.9800 . ?
C14 H14A 0.9800 . ?
C14 H14B 0.9800 . ?
C14 H14C 0.9800 . ?
C17 C18 1.418(5) . ?
C17 C22 1.498(5) . ?
C18 C23 1.502(5) . ?
C22 H22A 0.9800 . ?
C22 H22B 0.9800 . ?
C22 H22C 0.9800 . ?
C23 H23A 0.9800 . ?
C23 H23B 0.9800 . ?
C23 H23C 0.9800 . ?
C13 H13A 0.9800 . ?
C13 H13B 0.9800 . ?
C13 H13C 0.9800 . ?
C24 H24A 0.9800 . ?
C24 H24B 0.9800 . ?
C24 H24C 0.9800 . ?
C26 H26C 0.9900 . ?
C26 H26D 0.9900 . ?
C26 H26A 0.9900 . ?
C26 H26B 0.9900 . ?
C26 Cl1B 1.711(8) . ?

loop_
_geom_torsion_atom_site_label_1
_geom_torsion_atom_site_label_2
_geom_torsion_atom_site_label_3
_geom_torsion_atom_site_label_4
_geom_torsion
_geom_torsion_site_symmetry_1
_geom_torsion_site_symmetry_2
_geom_torsion_site_symmetry_3
_geom_torsion_site_symmetry_4
_geom_torsion_publ_flag
Dy1 N1 C5 I4 9.2(5) . . . . ?
Dy1 N1 C5 C4 -170.0(3) . . . . ?
Dy1 N1 C2 I1 -4.1(3) . . . . ?
Dy1 N1 C2 C3 173.5(2) . . . . ?
Dy1 C10 C6 C11 123.0(3) . . . . ?
Dy1 C10 C6 C7 -66.9(2) . . . . ?
Dy1 C10 C9 C8 68.1(2) . . . . ?
Dy1 C10 C9 C14 -119.4(3) . . . . ?
Dy1 C6 C7 C8 -68.1(2) . . . . ?
Dy1 C6 C7 C12 116.6(3) . . . . ?
Dy1 C8 C9 C10 -68.4(2) . . . . ?
Dy1 C8 C9 C14 119.1(3) . . . . ?
Dy1 C8 C7 C6 68.4(2) . . . . ?
Dy1 C8 C7 C12 -116.3(3) . . . . ?
Dy1 C20 C19 C18 -68.3(2) . . . . ?
Dy1 C20 C19 C24 119.9(4) . . . . ?
Dy1 C20 C16 C21 -123.8(3) . . . . ?
Dy1 C20 C16 C17 66.3(2) . . . . ?
Dy1 C19 C18 C17 -67.3(2) . . . . ?
Dy1 C19 C18 C23 125.2(3) . . . . ?
Dy1 C16 C17 C18 67.8(2) . . . . ?
Dy1 C16 C17 C22 -119.1(3) . . . . ?
Dy1 C17 C18 C19 66.6(2) . . . . ?
Dy1 C17 C18 C23 -126.1(3) . . . . ?
I1 C2 C3 I2 -4.6(5) . . . . ?
I1 C2 C3 C4 177.8(2) . . . . ?
I4 C5 C4 I3 0.7(5) . . . . ?
I4 C5 C4 C3 -178.9(2) . . . . ?
I3 C4 C3 I2 2.4(5) . . . . ?
I3 C4 C3 C2 180.0(2) . . . . ?
N1 C5 C4 I3 179.8(2) . . . . ?
N1 C5 C4 C3 0.3(4) . . . . ?
N1 C2 C3 I2 178.1(2) . . . . ?
N1 C2 C3 C4 0.5(4) . . . . ?
C5 N1 C2 I1 -177.9(2) . . . . ?
C5 N1 C2 C3 -0.3(4) . . . . ?
C5 C4 C3 I2 -178.0(3) . . . . ?
C5 C4 C3 C2 -0.5(4) . . . . ?
C2 N1 C5 I4 179.2(2) . . . . ?
C2 N1 C5 C4 0.0(4) . . . . ?
C10 C6 C7 Dy1 67.5(2) . . . . ?
C10 C6 C7 C8 -0.6(4) . . . . ?
C10 C6 C7 C12 -175.8(3) . . . . ?
C6 C10 C9 Dy1 -66.8(2) . . . . ?
C6 C10 C9 C8 1.2(4) . . . . ?
C6 C10 C9 C14 173.8(3) . . . . ?
C21 C16 C17 Dy1 123.8(3) . . . . ?
C21 C16 C17 C18 -168.4(3) . . . . ?
C21 C16 C17 C22 4.6(5) . . . . ?
C20 C19 C18 Dy1 68.3(2) . . . . ?
C20 C19 C18 C17 1.0(4) . . . . ?
C20 C19 C18 C23 -166.5(3) . . . . ?
C20 C16 C17 Dy1 -66.1(2) . . . . ?
C20 C16 C17 C18 1.7(4) . . . . ?
C20 C16 C17 C22 174.8(3) . . . . ?
C19 C20 C16 Dy1 -67.3(2) . . . . ?
C19 C20 C16 C21 168.9(3) . . . . ?
C19 C20 C16 C17 -1.1(4) . . . . ?
C9 C10 C6 Dy1 66.5(2) . . . . ?
C9 C10 C6 C11 -170.5(3) . . . . ?
C9 C10 C6 C7 -0.4(4) . . . . ?
C9 C8 C7 Dy1 -67.1(2) . . . . ?
C9 C8 C7 C6 1.3(4) . . . . ?
C9 C8 C7 C12 176.6(3) . . . . ?
C16 C20 C19 Dy1 68.3(2) . . . . ?
C16 C20 C19 C18 0.0(4) . . . . ?
C16 C20 C19 C24 -171.8(3) . . . . ?
C16 C17 C18 Dy1 -68.3(2) . . . . ?
C16 C17 C18 C19 -1.7(4) . . . . ?
C16 C17 C18 C23 165.7(3) . . . . ?
C25 C20 C19 Dy1 -118.5(3) . . . . ?
C25 C20 C19 C18 173.2(3) . . . . ?
C25 C20 C19 C24 1.4(6) . . . . ?
C25 C20 C16 Dy1 119.5(3) . . . . ?
C25 C20 C16 C21 -4.3(6) . . . . ?
C25 C20 C16 C17 -174.3(3) . . . . ?
C15 C10 C6 Dy1 -119.4(3) . . . . ?
C15 C10 C6 C11 3.7(5) . . . . ?
C15 C10 C6 C7 173.8(3) . . . . ?
C15 C10 C9 Dy1 119.2(3) . . . . ?
C15 C10 C9 C8 -172.7(3) . . . . ?
C15 C10 C9 C14 -0.1(6) . . . . ?
C11 C6 C7 Dy1 -122.8(4) . . . . ?
C11 C6 C7 C8 169.0(3) . . . . ?
C11 C6 C7 C12 -6.2(6) . . . . ?
C22 C17 C18 Dy1 118.7(3) . . . . ?
C22 C17 C18 C19 -174.7(3) . . . . ?
C22 C17 C18 C23 -7.4(6) . . . . ?
C7 C8 C9 Dy1 66.8(2) . . . . ?
C7 C8 C9 C10 -1.6(4) . . . . ?
C7 C8 C9 C14 -174.1(3) . . . . ?
C13 C8 C9 Dy1 -126.0(3) . . . . ?
C13 C8 C9 C10 165.6(3) . . . . ?
C13 C8 C9 C14 -7.0(6) . . . . ?
C13 C8 C7 Dy1 125.5(3) . . . . ?
C13 C8 C7 C6 -166.1(3) . . . . ?
C13 C8 C7 C12 9.1(6) . . . . ?
C24 C19 C18 Dy1 -119.6(3) . . . . ?
C24 C19 C18 C17 173.1(3) . . . . ?
C24 C19 C18 C23 5.6(5) . . . . ?

loop_
_exptl_oxdiff_crystal_face_indexfrac_h
_exptl_oxdiff_crystal_face_indexfrac_k
_exptl_oxdiff_crystal_face_indexfrac_l
_exptl_oxdiff_crystal_face_x
_exptl_oxdiff_crystal_face_y
_exptl_oxdiff_crystal_face_z
-0.9982 -1.0009 -0.0006 -0.0783 -0.0142 0.0325
-0.9997 1.0000 0.0008 0.0038 0.0040 0.0859
0.9982 1.0009 0.0006 0.0783 0.0142 -0.0325
0.9997 -1.0000 -0.0008 -0.0038 -0.0040 -0.0859
0.0000 -0.0002 -1.0000 -0.0100 0.0322 0.0044
-0.0000 0.0002 1.0000 0.0100 -0.0322 -0.0044
-0.9998 1.0003 2.0008 0.0239 -0.0605 0.0770
0.9998 -1.0003 -2.0008 -0.0239 0.0605 -0.0770
0.9997 -0.9998 0.9992 0.0063 -0.0363 -0.0903
-0.0008 1.0008 2.0007 0.0612 -0.0554 0.0178
1.9987 -0.9994 0.9991 0.0435 -0.0312 -0.1495
-0.0007 1.0001 -1.9993 0.0210 0.0736 0.0356
-0.9989 -0.0008 -1.9999 -0.0574 0.0594 0.0681
-0.9990 -0.0001 2.0001 -0.0172 -0.0696 0.0503
-5.7531 7.2631 -22.4239 -0.1415 0.7602 0.6341
